data_4517615
loop_
_publ_author_name
'Barber, Thomas'
'Argent, Stephen P.'
'Ball, Liam T.'

_publ_section_title
;
 Expanding Ligand Space: Preparation, Characterization, and Synthetic
 Applications of Air-Stable, Odorless Di-tert-alkylphosphine Surrogates
;
_journal_name_full 'ACS Catalysis'
_journal_page_first 5454
_journal_page_last 5461
_journal_paper_doi 10.1021/acscatal.0c01414
_journal_year 2020
_chemical_formula_moiety 'C24 H35 Au Cl P'
_chemical_formula_sum 'C24 H35 Au Cl P'
_chemical_formula_weight 586.90
_space_group_crystal_system monoclinic
_space_group_IT_number 14
_space_group_name_Hall '-P 2yn'
_space_group_name_H-M_alt 'P 1 21/n 1'
_atom_sites_solution_hydrogens geom
_atom_sites_solution_primary dual
_atom_sites_solution_secondary difmap
_audit_creation_date 2019-06-19
_audit_creation_method
;
Olex2 1.2
(compiled 2018.05.29 svn.r3508 for OlexSys, GUI svn.r5506)
;
_cell_angle_alpha 90
_cell_angle_beta 92.029(2)
_cell_angle_gamma 90
_cell_formula_units_Z 4
_cell_length_a 10.0134(2)
_cell_length_b 14.7285(3)
_cell_length_c 15.0955(3)
_cell_measurement_reflns_used 17253
_cell_measurement_temperature 120(2)
_cell_measurement_theta_max 37.5990
_cell_measurement_theta_min 3.6860
_cell_volume 2224.92(8)
_computing_cell_refinement 'CrysAlisPro 1.171.39.46 (Rigaku OD, 2018)'
_computing_data_collection 'CrysAlisPro 1.171.39.46 (Rigaku OD, 2018)'
_computing_data_reduction 'CrysAlisPro 1.171.39.46 (Rigaku OD, 2018)'
_computing_molecular_graphics 'Olex2 (Dolomanov et al., 2009)'
_computing_publication_material 'Olex2 (Dolomanov et al., 2009)'
_computing_structure_refinement 'ShelXL (Sheldrick, 2015)'
_computing_structure_solution 'ShelXT (Sheldrick, 2015)'
_diffrn_ambient_environment N~2~
_diffrn_ambient_temperature 120(2)
_diffrn_crystal_treatment 'flash frozen in gaseous N2'
_diffrn_detector 'CCD area detector'
_diffrn_detector_area_resol_mean 10.3613
_diffrn_detector_type 'Agilent Diffraction Atlas detector'
_diffrn_measured_fraction_theta_full 0.996
_diffrn_measured_fraction_theta_max 0.960
_diffrn_measurement_details
;
List of Runs (angles in degrees, time in seconds):

  # Type    Start    End  Width  t~exp~   \w     \q     \k     \f   Frames
--------------------------------------------------------------------------
  1  \w   -114.00 -55.00   1.00    7.50    --  -28.72 178.00-150.00   59
  2  \w    -43.00  52.00   1.00    7.50    --   29.65 -38.00-180.00   95
  3  \w      7.00 102.00   1.00    7.50    --   29.65  38.00-180.00   95
  4  \w     -7.00 108.00   1.00    7.50    --   29.65  19.00  30.00  115
  5  \w    -44.00  61.00   1.00    7.50    --   29.65 -77.00-180.00  105
  6  \w    -40.00  -4.00   1.00    7.50    --   29.65 -57.00  30.00   36
;
_diffrn_measurement_device '\k-geometry diffractometer'
_diffrn_measurement_device_type 'SuperNova, Atlas'
_diffrn_measurement_method '\w scans'
_diffrn_measurement_specimen_support 'MiTeGen micromount'
_diffrn_orient_matrix_type 'CrysAlisPro convention (1999,Acta A55,543-557)'
_diffrn_orient_matrix_UB_11 0.0362776000
_diffrn_orient_matrix_UB_12 0.0209656000
_diffrn_orient_matrix_UB_13 0.0356663000
_diffrn_orient_matrix_UB_21 -0.0380282000
_diffrn_orient_matrix_UB_22 -0.0246016000
_diffrn_orient_matrix_UB_23 0.0306013000
_diffrn_orient_matrix_UB_31 0.0476118000
_diffrn_orient_matrix_UB_32 -0.0356969000
_diffrn_orient_matrix_UB_33 -0.0002116000
_diffrn_radiation_monochromator mirror
_diffrn_radiation_probe x-ray
_diffrn_radiation_type MoK\a
_diffrn_radiation_wavelength 0.71073
_diffrn_reflns_av_R_equivalents 0.0414
_diffrn_reflns_av_unetI/netI 0.0390
_diffrn_reflns_Laue_measured_fraction_full 0.996
_diffrn_reflns_Laue_measured_fraction_max 0.960
_diffrn_reflns_limit_h_max 16
_diffrn_reflns_limit_h_min -17
_diffrn_reflns_limit_k_max 25
_diffrn_reflns_limit_k_min -24
_diffrn_reflns_limit_l_max 25
_diffrn_reflns_limit_l_min -25
_diffrn_reflns_number 44846
_diffrn_reflns_point_group_measured_fraction_full 0.996
_diffrn_reflns_point_group_measured_fraction_max 0.960
_diffrn_reflns_theta_full 25.242
_diffrn_reflns_theta_max 37.797
_diffrn_reflns_theta_min 3.034
_diffrn_source 'microfocus sealed tube'
_diffrn_source_type 'Agilent Diffraction microfocus tube'
_exptl_absorpt_coefficient_mu 6.811
_exptl_absorpt_correction_T_max 0.881
_exptl_absorpt_correction_T_min 0.322
_exptl_absorpt_correction_type gaussian
_exptl_absorpt_process_details
;
CrysAlisPro 1.171.39.46 (Rigaku Oxford Diffraction, 2018)
Numerical absorption correction based on gaussian integration over
			a multifaceted crystal model
Empirical absorption correction using spherical harmonics,
 implemented in SCALE3 ABSPACK scaling algorithm.
;
_exptl_crystal_colour colourless
_exptl_crystal_colour_primary colourless
_exptl_crystal_density_diffrn 1.752
_exptl_crystal_description block
_exptl_crystal_F_000 1160
_exptl_crystal_size_max 0.261
_exptl_crystal_size_mid 0.23
_exptl_crystal_size_min 0.095
_refine_diff_density_max 1.727
_refine_diff_density_min -1.557
_refine_diff_density_rms 0.151
_refine_ls_extinction_coef 0.00051(6)
_refine_ls_extinction_expression Fc^*^=kFc[1+0.001xFc^2^\l^3^/sin(2\q)]^-1/4^
_refine_ls_extinction_method 'SHELXL-2018/3 (Sheldrick 2018)'
_refine_ls_goodness_of_fit_ref 1.054
_refine_ls_hydrogen_treatment constr
_refine_ls_matrix_type full
_refine_ls_number_parameters 251
_refine_ls_number_reflns 11484
_refine_ls_number_restraints 0
_refine_ls_restrained_S_all 1.054
_refine_ls_R_factor_all 0.0355
_refine_ls_R_factor_gt 0.0249
_refine_ls_shift/su_max 0.003
_refine_ls_shift/su_mean 0.000
_refine_ls_structure_factor_coef Fsqd
_refine_ls_weighting_details 'w=1/[\s^2^(Fo^2^)+(0.0162P)^2^] where P=(Fo^2^+2Fc^2^)/3'
_refine_ls_weighting_scheme calc
_refine_ls_wR_factor_gt 0.0467
_refine_ls_wR_factor_ref 0.0506
_reflns_Friedel_coverage 0.000
_reflns_number_gt 9721
_reflns_number_total 11484
_reflns_threshold_expression 'I > 2\s(I)'
_cod_data_source_file cs0c01414_si_002.cif
_cod_data_source_block tbltbl
_cod_depositor_comments 'Adding full bibliography for 4517604--4517617.cif.'
_cod_database_code 4517615
_nottingham_internal_coll_name TBLTBL
_nottingham_internal_coll_number 18186
_nottingham_internal_coll_client TB/LTB
_nottingham_internal_coll_type custom
_nottingham_internal_coll_frame_method '\w scans'
_nottingham_internal_coll_frame_time 7.50
_nottingham_internal_coll_frame_width 1.00
_nottingham_internal_coll_user pczspa
_nottingham_internal_coll_date 08/05/2019
_nottingham_internal_coll_location NOTTS
_nottingham_internal_coll_instrument 'SN, XDA 017-09'
_nottingham_internal_process_date 08/05/2019
_nottingham_internal_process_user pczspa
_nottingham_internal_solution_date 08/05/2019
_nottingham_internal_solution_user pczspa
_nottingham_internal_refinement_date 19/06/2019
_nottingham_internal_refinement_user pczspa
_nottingham_internal_validation_date 19/06/2019
_nottingham_internal_validation_user pczspa
_shelx_shelxl_version_number 2018/3
_chemical_oxdiff_formula 'C24 H35 Au Cl P'
_chemical_oxdiff_usercomment 'TBLTBL SN-1511 #18186 for TB/LTB fomblin microloop'
_shelx_space_group_comment
;
The symmetry employed for this shelxl refinement is uniquely defined
by the following loop, which should always be used as a source of
symmetry information in preference to the above space-group names.
They are only intended as comments.
;
_shelx_estimated_absorpt_t_max 0.564
_shelx_estimated_absorpt_t_min 0.269
_reflns_odcompleteness_completeness 99.88
_reflns_odcompleteness_iscentric 1
_reflns_odcompleteness_theta 36.23
_olex2_refinement_description
;
1. Fixed Uiso
 At 1.2 times of:
  All C(H) groups, All C(H,H) groups
 At 1.5 times of:
  All C(H,H,H) groups
2.a Secondary CH2 refined with riding coordinates:
 C18(H18A,H18B), C20(H20A,H20B), C24(H24A,H24B), C26(H26A,H26B)
2.b Aromatic/amide H refined with riding coordinates:
 C5(H5), C6(H6), C7(H7), C8(H8), C11(H11), C12(H12), C13(H13), C14(H14),
 C15(H15)
2.c Idealised Me refined as rotating group:
 C17(H17A,H17B,H17C), C19(H19A,H19B,H19C), C21(H21A,H21B,H21C), C23(H23A,H23B,
 H23C), C25(H25A,H25B,H25C), C27(H27A,H27B,H27C)
;
_olex2_exptl_crystal_mounting_method 'in fomblin film on a micromount'
_olex2_submission_special_instructions 'No special instructions were received'
_oxdiff_exptl_absorpt_empirical_details
;
Empirical correction (ABSPACK) includes:
- Absorption correction using spherical harmonics
- Frame scaling
;
_oxdiff_exptl_absorpt_empirical_full_max 1.498
_oxdiff_exptl_absorpt_empirical_full_min 0.806

loop_
_space_group_symop_operation_xyz
'x, y, z'
'-x+1/2, y+1/2, -z+1/2'
'-x, -y, -z'
'x-1/2, -y-1/2, z-1/2'

loop_
_atom_site_label
_atom_site_type_symbol
_atom_site_fract_x
_atom_site_fract_y
_atom_site_fract_z
_atom_site_U_iso_or_equiv
_atom_site_adp_type
_atom_site_occupancy
_atom_site_site_symmetry_order
_atom_site_calc_flag
_atom_site_refinement_flags_posn
_atom_site_refinement_flags_adp
_atom_site_refinement_flags_occupancy
_atom_site_disorder_assembly
_atom_site_disorder_group
Au1 Au 0.65195(2) 0.66258(2) 0.07266(2) 0.01201(2) Uani 1 1 d . . . . .
Cl2 Cl 0.72468(5) 0.59415(3) -0.05443(3) 0.01944(9) Uani 1 1 d . . . . .
P3 P 0.55941(5) 0.72989(3) 0.18987(3) 0.01075(8) Uani 1 1 d . . . . .
C4 C 0.67641(17) 0.79468(11) 0.26300(10) 0.0119(3) Uani 1 1 d . . . . .
C5 C 0.62283(19) 0.85770(11) 0.32196(11) 0.0145(3) Uani 1 1 d . . . . .
H5 H 0.528856 0.866678 0.321307 0.017 Uiso 1 1 calc R . . . .
C6 C 0.7036(2) 0.90738(12) 0.38131(11) 0.0170(3) Uani 1 1 d . . . . .
H6 H 0.664854 0.950801 0.419224 0.020 Uiso 1 1 calc R . . . .
C7 C 0.8396(2) 0.89340(12) 0.38491(12) 0.0181(4) Uani 1 1 d . . . . .
H7 H 0.895033 0.926394 0.425878 0.022 Uiso 1 1 calc R . . . .
C8 C 0.8950(2) 0.83083(12) 0.32829(12) 0.0174(3) Uani 1 1 d . . . . .
H8 H 0.988810 0.820882 0.331637 0.021 Uiso 1 1 calc R . . . .
C9 C 0.81614(18) 0.78162(11) 0.26598(11) 0.0129(3) Uani 1 1 d . . . . .
C10 C 0.89231(17) 0.71887(12) 0.20887(11) 0.0135(3) Uani 1 1 d . . . . .
C11 C 0.94831(19) 0.63933(13) 0.24486(13) 0.0173(3) Uani 1 1 d . . . . .
H11 H 0.931830 0.623319 0.304448 0.021 Uiso 1 1 calc R . . . .
C12 C 1.02725(19) 0.58388(12) 0.19467(13) 0.0190(4) Uani 1 1 d . . . . .
H12 H 1.064895 0.530307 0.220150 0.023 Uiso 1 1 calc R . . . .
C13 C 1.0521(2) 0.60577(12) 0.10729(13) 0.0189(3) Uani 1 1 d . . . . .
H13 H 1.104861 0.566799 0.072616 0.023 Uiso 1 1 calc R . . . .
C14 C 0.9991(2) 0.68490(13) 0.07121(12) 0.0182(3) Uani 1 1 d . . . . .
H14 H 1.016150 0.700528 0.011602 0.022 Uiso 1 1 calc R . . . .
C15 C 0.92108(19) 0.74165(12) 0.12181(12) 0.0163(3) Uani 1 1 d . . . . .
H15 H 0.886984 0.796522 0.096855 0.020 Uiso 1 1 calc R . . . .
C16 C 0.42282(18) 0.81101(12) 0.14558(11) 0.0132(3) Uani 1 1 d . . . . .
C17 C 0.3075(2) 0.82783(13) 0.20842(12) 0.0187(4) Uani 1 1 d . . . . .
H17A H 0.265897 0.769793 0.223122 0.028 Uiso 1 1 calc GR . . . .
H17B H 0.240833 0.867521 0.179280 0.028 Uiso 1 1 calc GR . . . .
H17C H 0.342495 0.856895 0.262843 0.028 Uiso 1 1 calc GR . . . .
C18 C 0.36330(18) 0.76756(12) 0.05911(11) 0.0152(3) Uani 1 1 d . . . . .
H18A H 0.437970 0.751316 0.020879 0.018 Uiso 1 1 calc R . . . .
H18B H 0.317709 0.710463 0.074899 0.018 Uiso 1 1 calc R . . . .
C19 C 0.2646(2) 0.82627(13) 0.00519(13) 0.0202(4) Uani 1 1 d . . . . .
H19A H 0.230914 0.792136 -0.046659 0.030 Uiso 1 1 calc GR . . . .
H19B H 0.309733 0.881392 -0.014398 0.030 Uiso 1 1 calc GR . . . .
H19C H 0.189761 0.842966 0.042013 0.030 Uiso 1 1 calc GR . . . .
C20 C 0.48703(19) 0.90381(12) 0.12429(11) 0.0159(3) Uani 1 1 d . . . . .
H20A H 0.414591 0.946807 0.107245 0.019 Uiso 1 1 calc R . . . .
H20B H 0.531577 0.927306 0.179219 0.019 Uiso 1 1 calc R . . . .
C21 C 0.5879(2) 0.90391(13) 0.05180(13) 0.0203(4) Uani 1 1 d . . . . .
H21A H 0.545007 0.882234 -0.003614 0.030 Uiso 1 1 calc GR . . . .
H21B H 0.662583 0.863813 0.068723 0.030 Uiso 1 1 calc GR . . . .
H21C H 0.621220 0.965760 0.043397 0.030 Uiso 1 1 calc GR . . . .
C22 C 0.49027(18) 0.63892(12) 0.26356(11) 0.0130(3) Uani 1 1 d . . . . .
C23 C 0.3857(2) 0.58611(12) 0.20758(12) 0.0185(4) Uani 1 1 d . . . . .
H23A H 0.305825 0.623782 0.197815 0.028 Uiso 1 1 calc GR . . . .
H23B H 0.361664 0.530449 0.238827 0.028 Uiso 1 1 calc GR . . . .
H23C H 0.422690 0.570373 0.150344 0.028 Uiso 1 1 calc GR . . . .
C24 C 0.61166(19) 0.57652(12) 0.28489(12) 0.0170(3) Uani 1 1 d . . . . .
H24A H 0.643345 0.551300 0.228588 0.020 Uiso 1 1 calc R . . . .
H24B H 0.684803 0.613992 0.311373 0.020 Uiso 1 1 calc R . . . .
C25 C 0.5846(2) 0.49765(13) 0.34782(14) 0.0262(4) Uani 1 1 d . . . . .
H25A H 0.508430 0.462169 0.324384 0.039 Uiso 1 1 calc GR . . . .
H25B H 0.564145 0.521636 0.406366 0.039 Uiso 1 1 calc GR . . . .
H25C H 0.663766 0.458670 0.352998 0.039 Uiso 1 1 calc GR . . . .
C26 C 0.4350(2) 0.67835(13) 0.35046(12) 0.0170(3) Uani 1 1 d . . . . .
H26A H 0.508437 0.678882 0.396121 0.020 Uiso 1 1 calc R . . . .
H26B H 0.408566 0.742222 0.339310 0.020 Uiso 1 1 calc R . . . .
C27 C 0.3163(3) 0.62865(18) 0.38831(15) 0.0339(5) Uani 1 1 d . . . . .
H27A H 0.239860 0.631972 0.346052 0.051 Uiso 1 1 calc GR . . . .
H27B H 0.292645 0.657112 0.444311 0.051 Uiso 1 1 calc GR . . . .
H27C H 0.340013 0.564926 0.398917 0.051 Uiso 1 1 calc GR . . . .

loop_
_atom_site_aniso_label
_atom_site_aniso_U_11
_atom_site_aniso_U_22
_atom_site_aniso_U_33
_atom_site_aniso_U_23
_atom_site_aniso_U_13
_atom_site_aniso_U_12
Au1 0.01299(3) 0.01199(3) 0.01099(3) -0.00200(2) -0.00058(2) 0.00118(2)
Cl2 0.0228(2) 0.0217(2) 0.01392(17) -0.00594(16) 0.00142(15) 0.00482(17)
P3 0.01109(19) 0.01113(17) 0.00990(17) -0.00116(14) -0.00159(14) 0.00023(15)
C4 0.0127(7) 0.0124(7) 0.0104(6) 0.0000(5) -0.0010(5) -0.0007(6)
C5 0.0161(8) 0.0135(7) 0.0139(7) -0.0014(6) 0.0000(6) 0.0010(6)
C6 0.0235(9) 0.0134(7) 0.0139(7) -0.0024(6) -0.0012(6) -0.0004(7)
C7 0.0242(10) 0.0154(8) 0.0143(7) -0.0013(6) -0.0053(7) -0.0042(7)
C8 0.0156(8) 0.0192(8) 0.0169(8) 0.0005(6) -0.0039(6) -0.0024(7)
C9 0.0149(8) 0.0107(7) 0.0128(7) 0.0009(5) -0.0018(6) -0.0016(6)
C10 0.0103(7) 0.0148(7) 0.0153(7) 0.0004(6) -0.0017(6) -0.0012(6)
C11 0.0153(8) 0.0184(8) 0.0183(8) 0.0044(7) 0.0005(6) 0.0002(7)
C12 0.0149(8) 0.0154(8) 0.0267(9) 0.0038(7) 0.0022(7) 0.0016(7)
C13 0.0154(8) 0.0174(8) 0.0242(9) -0.0034(7) 0.0029(7) 0.0002(7)
C14 0.0171(9) 0.0218(8) 0.0158(8) -0.0004(7) 0.0018(6) -0.0008(7)
C15 0.0160(8) 0.0159(7) 0.0170(7) 0.0022(6) -0.0009(6) -0.0004(6)
C16 0.0130(7) 0.0144(7) 0.0120(7) 0.0000(6) -0.0016(5) 0.0022(6)
C17 0.0167(9) 0.0226(9) 0.0168(8) -0.0011(7) 0.0012(6) 0.0062(7)
C18 0.0150(8) 0.0163(7) 0.0140(7) -0.0002(6) -0.0049(6) 0.0025(6)
C19 0.0200(9) 0.0210(9) 0.0190(8) 0.0015(7) -0.0073(7) 0.0010(7)
C20 0.0187(9) 0.0141(7) 0.0147(7) 0.0006(6) -0.0016(6) 0.0021(6)
C21 0.0195(9) 0.0189(8) 0.0225(9) 0.0048(7) 0.0008(7) -0.0017(7)
C22 0.0127(7) 0.0136(7) 0.0127(7) 0.0007(6) -0.0010(6) -0.0019(6)
C23 0.0186(9) 0.0184(8) 0.0180(8) 0.0005(7) -0.0044(6) -0.0053(7)
C24 0.0175(9) 0.0146(7) 0.0186(8) 0.0020(6) -0.0039(6) -0.0009(7)
C25 0.0310(12) 0.0192(9) 0.0279(10) 0.0069(8) -0.0063(8) -0.0016(8)
C26 0.0168(8) 0.0216(8) 0.0128(7) -0.0003(6) 0.0014(6) -0.0021(7)
C27 0.0303(13) 0.0479(14) 0.0239(10) -0.0036(10) 0.0090(9) -0.0125(11)

loop_
_atom_type_symbol
_atom_type_description
_atom_type_scat_dispersion_real
_atom_type_scat_dispersion_imag
_atom_type_scat_source
C C 0.0033 0.0016 'International Tables Vol C Tables 4.2.6.8 and 6.1.1.4'
H H 0.0000 0.0000 'International Tables Vol C Tables 4.2.6.8 and 6.1.1.4'
Au Au -2.0133 8.8022 'International Tables Vol C Tables 4.2.6.8 and 6.1.1.4'
Cl Cl 0.1484 0.1585 'International Tables Vol C Tables 4.2.6.8 and 6.1.1.4'
P P 0.1023 0.0942 'International Tables Vol C Tables 4.2.6.8 and 6.1.1.4'

loop_
_exptl_crystal_face_index_h
_exptl_crystal_face_index_k
_exptl_crystal_face_index_l
_exptl_crystal_face_perp_dist
-10 -1 15 0.0476
10 1 -15 0.0476
-3 18 -9 0.1197
5 -18 8 0.1380
9 -7 15 0.1196
-4 -19 -7 0.1291
2 20 7 0.0991
-13 -1 -6 0.1019
13 -3 5 0.0939
4 -19 -4 0.1217
0 0 21 0.0934
0 1 -21 0.1049
7 -12 -14 0.0852
8 14 -9 0.0824

loop_
_geom_angle_atom_site_label_1
_geom_angle_atom_site_label_2
_geom_angle_atom_site_label_3
_geom_angle
_geom_angle_site_symmetry_1
_geom_angle_site_symmetry_3
_geom_angle_publ_flag
P3 Au1 Cl2 173.999(16) . . ?
C4 P3 Au1 115.25(6) . . ?
C4 P3 C16 108.42(7) . . ?
C4 P3 C22 104.63(7) . . ?
C16 P3 Au1 107.94(5) . . ?
C22 P3 Au1 108.63(6) . . ?
C22 P3 C16 112.05(8) . . ?
C5 C4 P3 118.13(13) . . ?
C5 C4 C9 118.04(15) . . ?
C9 C4 P3 123.77(13) . . ?
C6 C5 C4 121.90(17) . . ?
C7 C6 C5 119.85(17) . . ?
C6 C7 C8 119.49(16) . . ?
C7 C8 C9 121.79(18) . . ?
C4 C9 C10 126.34(14) . . ?
C8 C9 C4 118.90(16) . . ?
C8 C9 C10 114.76(16) . . ?
C11 C10 C9 120.00(16) . . ?
C15 C10 C9 121.45(15) . . ?
C15 C10 C11 118.24(17) . . ?
C12 C11 C10 120.72(17) . . ?
C11 C12 C13 120.59(17) . . ?
C14 C13 C12 119.36(18) . . ?
C13 C14 C15 120.31(17) . . ?
C14 C15 C10 120.74(17) . . ?
C17 C16 P3 115.23(12) . . ?
C17 C16 C18 108.07(15) . . ?
C17 C16 C20 108.15(15) . . ?
C18 C16 P3 106.49(11) . . ?
C20 C16 P3 109.01(12) . . ?
C20 C16 C18 109.81(14) . . ?
C19 C18 C16 115.89(14) . . ?
C21 C20 C16 116.29(15) . . ?
C23 C22 P3 107.02(11) . . ?
C23 C22 C24 109.23(14) . . ?
C23 C22 C26 113.44(15) . . ?
C24 C22 P3 104.01(12) . . ?
C24 C22 C26 110.28(14) . . ?
C26 C22 P3 112.39(12) . . ?
C25 C24 C22 115.10(17) . . ?
C27 C26 C22 116.27(16) . . ?

loop_
_geom_bond_atom_site_label_1
_geom_bond_atom_site_label_2
_geom_bond_distance
_geom_bond_site_symmetry_2
_geom_bond_publ_flag
Au1 Cl2 2.3079(4) . ?
Au1 P3 2.2556(4) . ?
P3 C4 1.8466(16) . ?
P3 C16 1.9184(17) . ?
P3 C22 1.8886(18) . ?
C4 C5 1.405(2) . ?
C4 C9 1.411(2) . ?
C5 C6 1.393(2) . ?
C6 C7 1.377(3) . ?
C7 C8 1.386(3) . ?
C8 C9 1.408(2) . ?
C9 C10 1.492(2) . ?
C10 C11 1.400(2) . ?
C10 C15 1.396(2) . ?
C11 C12 1.381(3) . ?
C12 C13 1.389(3) . ?
C13 C14 1.384(3) . ?
C14 C15 1.391(3) . ?
C16 C17 1.540(3) . ?
C16 C18 1.553(2) . ?
C16 C20 1.549(2) . ?
C18 C19 1.526(2) . ?
C20 C21 1.515(3) . ?
C22 C23 1.534(2) . ?
C22 C24 1.549(2) . ?
C22 C26 1.554(3) . ?
C24 C25 1.531(3) . ?
C26 C27 1.524(3) . ?

loop_
_exptl_oxdiff_crystal_face_indexfrac_h
_exptl_oxdiff_crystal_face_indexfrac_k
_exptl_oxdiff_crystal_face_indexfrac_l
_exptl_oxdiff_crystal_face_x
_exptl_oxdiff_crystal_face_y
_exptl_oxdiff_crystal_face_z
-10.0020 -1.0091 14.9801 0.1503 0.8636 -0.4434
10.0020 1.0091 -14.9801 -0.1503 -0.8636 0.4434
-2.9948 17.9831 -8.9898 -0.0523 -0.6036 -0.7826
4.9940 -17.9821 7.9923 0.0892 0.4970 0.8780
8.9857 -6.9981 14.9949 0.7141 0.2893 0.6745
-3.9907 -18.9747 -7.0055 -0.7924 0.4042 0.4888
1.9919 19.9731 7.0041 0.7408 -0.3528 -0.6196
-12.9874 -0.9983 -6.0077 -0.7064 0.3346 -0.5814
12.9885 -2.9965 5.0070 0.5869 -0.2670 0.7243
4.0021 -18.9746 -4.0005 -0.3953 0.1922 0.8687
-0.0126 -0.0115 20.9852 0.7478 0.6429 -0.0046
0.0125 1.0103 -20.9848 -0.7268 -0.6675 -0.0310
7.0051 -11.9767 -13.9882 -0.4959 -0.3998 0.7640
7.9982 13.9901 -8.9815 0.2631 -0.9232 -0.1167
